data_7719759
loop_
_publ_author_name
'Tang, Haiming'
'Chen, Chen'
'Fu, Yuhang'
'Sun, Tong'
'Yin, Li'
'He, Mingyuan'
'Fu, Qin'
'Li, Qin'
'Liu, Yu'
'Chen, Ziyun'
'Jamieson, Stephen M. F.'
'S&#xf6;hnel, Tilo'
'Hartinger, Christian G.'

_publ_section_title
;
 Platinum(II) complexes of fluorinated pyrrole carbothioamides: enhanced
 anticancer activity and overcoming cisplatin resistance.
;
_journal_issue 46
_journal_name_full 'Dalton transactions (Cambridge, England : 2003)'
_journal_page_first 17112
_journal_page_last 17120
_journal_paper_doi 10.1039/d5dt02290h
_journal_volume 54
_journal_year 2025
_chemical_formula_moiety 'C12 H9 F3 N2 S'
_chemical_formula_sum 'C12 H9 F3 N2 S'
_chemical_formula_weight 270.27
_chemical_name_systematic 1
_space_group_crystal_system monoclinic
_space_group_IT_number 14
_space_group_name_Hall '-P 2ybc'
_space_group_name_H-M_alt 'P 1 21/c 1'
_atom_sites_solution_hydrogens geom
_atom_sites_solution_primary direct
_audit_creation_date 2025-08-07
_audit_creation_method
;
Olex2 1.5
(compiled 2025.07.13 svn.rb7424aed for OlexSys, GUI svn.r7311)
;
_audit_update_record
;
2025-08-07 deposited with the CCDC.	2025-10-27 downloaded from the CCDC.
;
_cell_angle_alpha 90
_cell_angle_beta 103.031(3)
_cell_angle_gamma 90
_cell_formula_units_Z 4
_cell_length_a 13.9637(4)
_cell_length_b 8.9883(2)
_cell_length_c 10.1085(3)
_cell_measurement_reflns_used 6103
_cell_measurement_temperature 293(2)
_cell_measurement_theta_max 67.7730
_cell_measurement_theta_min 3.2540
_cell_volume 1236.05(6)
_computing_cell_refinement 'CrysAlisPro 1.171.41.89a (Rigaku OD, 2020)'
_computing_data_collection 'CrysAlisPro 1.171.41.89a (Rigaku OD, 2020)'
_computing_data_reduction 'CrysAlisPro 1.171.41.89a (Rigaku OD, 2020)'
_computing_molecular_graphics 'Olex2 1.5 (Dolomanov et al., 2009)'
_computing_publication_material 'Olex2 1.5 (Dolomanov et al., 2009)'
_computing_structure_refinement 'SHELXL 2019/3 (Sheldrick, 2015)'
_computing_structure_solution 'SHELXS  (Sheldrick, 2008)'
_diffrn_ambient_temperature 293.00
_diffrn_detector_area_resol_mean 10.0000
_diffrn_measured_fraction_theta_full 0.998
_diffrn_measured_fraction_theta_max 0.990
_diffrn_measurement_details
;
List of Runs (angles in degrees, time in seconds):

  # Type    Start    End  Width  t~exp~   \w     \q     \k     \f   Frames
#--------------------------------------------------------------------------
  1  \w     33.00  59.00   0.50    0.50    --   42.30 -82.00  30.00   52
  2  \w    -25.00  28.00   0.50    0.50    --   42.30 -54.00 120.00  106
  3  \w     87.00 130.00   0.50    0.50    --   42.30  77.00 -30.00   86
  4  \w     42.00  67.00   0.50    0.50    --   42.30 -65.00  30.00   50
  5  \w    -27.00  20.00   0.50    0.50    --   42.30 -65.00  30.00   94
  6  \w    -44.00  -4.00   0.50    0.50    --   42.30 -82.00-180.00   80
  7  \w     18.00  90.00   0.50    0.50    --   42.30  77.00  60.00  144
  8  \w    -47.00  10.00   0.50    0.50    --   42.30 -77.00 -90.00  114
  9  \w     95.00 132.00   0.50    0.50    --   42.30  77.00  60.00   74
 10  \w     11.00  70.00   0.50    0.50    --   42.30 -82.00-180.00  118
 11  \w     21.00  76.00   0.50    0.50    --   42.30  77.00 -30.00  110
 12  \w    -32.00  -7.00   0.50    0.50    --   42.30 -82.00  30.00   50
 13  \w     32.00  65.00   0.50    0.50    --   42.30 -65.00 -60.00   66
 14  \w    -46.00   6.00   0.50    0.50    --   42.30 -65.00 -60.00  104
 15  \w     20.00  63.00   0.50    0.50    --   42.30 -77.00 -90.00   86
 16  \w     37.00  62.00   0.50    0.50    --   42.30 -77.00  30.00   50
 17  \w     32.00  57.00   0.50    0.50    --   42.30 -77.00 150.00   50
 18  \w      4.00  29.00   0.50    0.50    --   42.30 -77.00 150.00   50
 19  \w     36.00  62.00   0.50    0.67    --   93.70 -82.00-180.00   52
 20  \w     24.00  56.00   0.50    0.67    --   93.70 -82.00  30.00   64
 21  \w      7.00 101.00   0.50    0.67    --   93.70 -82.00  90.00  188
 22  \w    111.00 137.00   0.50    0.67    --   93.70  59.00 -90.00   52
 23  \w     69.00 177.00   0.50    0.67    --   93.70  68.00  30.00  216
 24  \w     66.00 182.00   0.50    0.67    --   93.70  59.00 -60.00  232
 25  \w      6.00 121.00   0.50    0.67    --   93.70 -82.00 150.00  230
 26  \w     70.00  96.00   0.50    0.67    --   93.70 -82.00 -90.00   52
 27  \w     23.00  49.00   0.50    0.67    --   93.70 -82.00 -90.00   52
 28  \w     85.00 110.00   0.50    0.67    --   93.70 -82.00  30.00   50
 29  \w     84.00 151.00   0.50    0.67    --   93.70  68.00  60.00  134
 30  \w     68.00  94.00   0.50    0.67    --   93.70 -82.00-180.00   52
 31  \w     37.00 101.00   0.50    0.67    --   93.70 -82.00 -60.00  128
 32  \w     72.00 181.00   0.50    0.67    --   93.70  59.00 -30.00  218
 33  \w     68.00 183.00   0.50    0.67    --   93.70  59.00   0.00  230
 34  \w     69.00 133.00   0.50    0.67    --   93.70  33.00 120.00  128
 35  \w     45.00  84.00   0.50    0.67    --   93.70 -82.00-120.00   78
 36  \w     20.00 103.00   0.50    0.67    --   93.70 -82.00   0.00  166
 37  \w      6.00  93.00   0.50    0.67    --   93.70 -82.00  60.00  174
 38  \w      8.00  93.00   0.50    0.67    --   93.70 -82.00 120.00  170
 39  \w     43.00 110.00   0.50    0.67    --   93.70 -82.00-150.00  134
;
_diffrn_measurement_device 'four-circle diffractometer'
_diffrn_measurement_device_type 'XtaLAB Pro II AFC12 (RINC): Kappa single'
_diffrn_measurement_method '\w scans'
_diffrn_radiation_type CuK\a
_diffrn_radiation_wavelength 1.54184
_diffrn_reflns_av_R_equivalents 0.0418
_diffrn_reflns_av_unetI/netI 0.0257
_diffrn_reflns_Laue_measured_fraction_full 0.998
_diffrn_reflns_Laue_measured_fraction_max 0.990
_diffrn_reflns_limit_h_max 16
_diffrn_reflns_limit_h_min -16
_diffrn_reflns_limit_k_max 10
_diffrn_reflns_limit_k_min -9
_diffrn_reflns_limit_l_max 12
_diffrn_reflns_limit_l_min -12
_diffrn_reflns_number 10766
_diffrn_reflns_point_group_measured_fraction_full 0.998
_diffrn_reflns_point_group_measured_fraction_max 0.990
_diffrn_reflns_theta_full 67.684
_diffrn_reflns_theta_max 68.407
_diffrn_reflns_theta_min 3.249
_exptl_absorpt_coefficient_mu 2.555
_exptl_absorpt_correction_T_max 1.00000
_exptl_absorpt_correction_T_min 0.19825
_exptl_absorpt_correction_type multi-scan
_exptl_absorpt_process_details
;
CrysAlisPro 1.171.41.89a (Rigaku Oxford Diffraction, 2020)
Empirical absorption correction using spherical harmonics,
implemented in SCALE3 ABSPACK scaling algorithm.
;
_exptl_crystal_colour 'clear light yellow'
_exptl_crystal_colour_lustre clear
_exptl_crystal_colour_modifier light
_exptl_crystal_colour_primary yellow
_exptl_crystal_density_diffrn 1.452
_exptl_crystal_description block
_exptl_crystal_F_000 552
_exptl_crystal_size_max 0.06
_exptl_crystal_size_mid 0.05
_exptl_crystal_size_min 0.04
_refine_diff_density_max 0.201
_refine_diff_density_min -0.218
_refine_diff_density_rms 0.050
_refine_ls_extinction_coef 0.0135(12)
_refine_ls_extinction_expression Fc^*^=kFc[1+0.001xFc^2^\l^3^/sin(2\q)]^-1/4^
_refine_ls_extinction_method 'SHELXL-2019/2 (Sheldrick 2019)'
_refine_ls_goodness_of_fit_ref 1.094
_refine_ls_hydrogen_treatment constr
_refine_ls_matrix_type full
_refine_ls_number_parameters 192
_refine_ls_number_reflns 2254
_refine_ls_number_restraints 12
_refine_ls_restrained_S_all 1.140
_refine_ls_R_factor_all 0.0478
_refine_ls_R_factor_gt 0.0438
_refine_ls_shift/su_max 0.000
_refine_ls_shift/su_mean 0.000
_refine_ls_structure_factor_coef Fsqd
_refine_ls_weighting_details 'w=1/[\s^2^(Fo^2^)+(0.0660P)^2^+0.1493P] where P=(Fo^2^+2Fc^2^)/3'
_refine_ls_weighting_scheme calc
_refine_ls_wR_factor_gt 0.1237
_refine_ls_wR_factor_ref 0.1279
_reflns_Friedel_coverage 0.000
_reflns_number_gt 1947
_reflns_number_total 2254
_reflns_threshold_expression 'I > 2\s(I)'
_cod_data_source_file d5dt02290h2.cif
_cod_data_source_block 2022-5-23_auto
_cod_depositor_comments 'Adding full bibliography for 7719759--7719760.cif.'
_cod_database_code 7719759
_shelx_shelxl_version_number 2019/3
_shelx_space_group_comment
;
The symmetry employed for this shelxl refinement is uniquely defined
by the following loop, which should always be used as a source of
symmetry information in preference to the above space-group names.
They are only intended as comments.
;
_shelx_estimated_absorpt_t_max 0.905
_shelx_estimated_absorpt_t_min 0.862
_olex2_refinement_description
;
1. Fixed Uiso
 At 1.2 times of:
  All C(H) groups, All N(H) groups
2. Restrained distances
 C12-F1 = C12-F2 = C12-F3 = C12-F1A = C12-F2A = C12-F3A
 1.335 with sigma of 0.01
3. Uiso/Uaniso restraints and constraints
F1 \\sim F2 \\sim F3: within 2A with sigma of 0.02 and sigma for terminal atoms
of 0.01 within 2A
F1A \\sim F2A \\sim F3A: within 2A with sigma of 0.02 and sigma for terminal
atoms of 0.01 within 2A
4. Others
 Sof(F1A)=Sof(F2A)=Sof(F3A)=1-FVAR(1)
 Sof(F1)=Sof(F2)=Sof(F3)=FVAR(1)
5.a Aromatic/amide H refined with riding coordinates:
 N2(H2), N1(H1), C11(H11), C3(H3), C10(H10), C7(H7), C8(H8), C2(H2A), C1(H1A)
;
_olex2_submission_special_instructions 'No special instructions were received'
_oxdiff_exptl_absorpt_empirical_details
;
Empirical correction (ABSPACK) includes:
- Absorption correction using spherical harmonics
- Frame scaling
;
_oxdiff_exptl_absorpt_empirical_full_max 3.679
_oxdiff_exptl_absorpt_empirical_full_min 0.609

loop_
_space_group_symop_operation_xyz
'x, y, z'
'-x, y+1/2, -z+1/2'
'-x, -y, -z'
'x, -y-1/2, z-1/2'

loop_
_atom_site_label
_atom_site_type_symbol
_atom_site_fract_x
_atom_site_fract_y
_atom_site_fract_z
_atom_site_U_iso_or_equiv
_atom_site_adp_type
_atom_site_occupancy
_atom_site_site_symmetry_order
_atom_site_calc_flag
_atom_site_refinement_flags_posn
_atom_site_refinement_flags_adp
_atom_site_refinement_flags_occupancy
_atom_site_disorder_assembly
_atom_site_disorder_group
S1 S 0.47391(4) 0.80375(6) 0.55149(6) 0.0842(3) Uani 1 1 d . . . . .
N2 N 0.51598(10) 0.59140(19) 0.73695(16) 0.0722(4) Uani 1 1 d . . . . .
H2 H 0.496059 0.526978 0.787649 0.087 Uiso 1 1 calc R U . . .
N1 N 0.27224(11) 0.7347(2) 0.5987(2) 0.0944(6) Uani 1 1 d . . . . .
H1 H 0.278033 0.806418 0.544727 0.113 Uiso 1 1 calc R U . . .
C6 C 0.61934(12) 0.5985(2) 0.74462(19) 0.0656(4) Uani 1 1 d . . . . .
C4 C 0.34752(12) 0.6487(2) 0.66861(19) 0.0686(5) Uani 1 1 d . . . . .
C5 C 0.44740(12) 0.6763(2) 0.65771(18) 0.0625(4) Uani 1 1 d . . . . .
C9 C 0.81908(13) 0.6070(2) 0.7656(2) 0.0725(5) Uani 1 1 d . . . . .
C11 C 0.68116(14) 0.6393(3) 0.8650(2) 0.0825(6) Uani 1 1 d . . . . .
H11 H 0.655652 0.664079 0.939558 0.099 Uiso 1 1 calc R U . . .
C3 C 0.30627(14) 0.5464(3) 0.7403(2) 0.0845(6) Uani 1 1 d . . . . .
H3 H 0.339785 0.472589 0.796817 0.101 Uiso 1 1 calc R U . . .
C10 C 0.78101(15) 0.6433(3) 0.8748(2) 0.0883(6) Uani 1 1 d . . . . .
H10 H 0.822953 0.670965 0.956219 0.106 Uiso 1 1 calc R U . . .
C7 C 0.65699(14) 0.5615(3) 0.6370(2) 0.0972(8) Uani 1 1 d . . . . .
H7 H 0.615114 0.532914 0.555805 0.117 Uiso 1 1 calc R U . . .
C12 C 0.92716(15) 0.6126(3) 0.7748(3) 0.0954(7) Uani 1 1 d D . . . .
C8 C 0.75694(16) 0.5658(3) 0.6468(3) 0.0967(7) Uani 1 1 d . . . . .
H8 H 0.782191 0.540534 0.572204 0.116 Uiso 1 1 calc R U . . .
C2 C 0.20546(16) 0.5728(3) 0.7134(3) 0.1001(8) Uani 1 1 d . . . . .
H2A H 0.159382 0.519924 0.748095 0.120 Uiso 1 1 calc R U . . .
C1 C 0.18732(16) 0.6890(3) 0.6280(4) 0.1088(9) Uani 1 1 d . . . . .
H1A H 0.125881 0.731261 0.594287 0.131 Uiso 1 1 calc R U . . .
F1 F 0.9536(4) 0.6246(18) 0.6622(6) 0.163(4) Uani 0.573(13) 1 d D . P A 1
F2 F 0.9699(4) 0.7240(7) 0.8506(10) 0.144(3) Uani 0.573(13) 1 d D U P A 1
F3 F 0.9748(3) 0.5019(8) 0.8394(9) 0.131(2) Uani 0.573(13) 1 d D U P A 1
F1A F 0.9470(6) 0.7151(13) 0.6958(14) 0.149(4) Uani 0.427(13) 1 d D . P A 2
F2A F 0.9797(5) 0.644(3) 0.8910(8) 0.219(9) Uani 0.427(13) 1 d D . P A 2
F3A F 0.9579(6) 0.4902(12) 0.729(3) 0.221(9) Uani 0.427(13) 1 d D . P A 2

loop_
_atom_site_aniso_label
_atom_site_aniso_U_11
_atom_site_aniso_U_22
_atom_site_aniso_U_33
_atom_site_aniso_U_23
_atom_site_aniso_U_13
_atom_site_aniso_U_12
S1 0.0656(4) 0.0884(4) 0.1011(4) 0.0081(3) 0.0243(3) -0.0001(2)
N2 0.0397(7) 0.0931(10) 0.0836(10) 0.0063(8) 0.0132(6) -0.0033(7)
N1 0.0469(9) 0.0919(12) 0.1389(16) 0.0047(11) 0.0090(9) 0.0073(8)
C6 0.0390(8) 0.0767(10) 0.0805(11) -0.0027(8) 0.0125(7) -0.0035(7)
C4 0.0403(9) 0.0824(11) 0.0808(11) -0.0133(9) 0.0086(7) -0.0014(8)
C5 0.0434(9) 0.0740(10) 0.0689(9) -0.0158(8) 0.0098(7) -0.0035(7)
C9 0.0395(9) 0.0771(11) 0.1003(13) 0.0043(10) 0.0143(9) -0.0004(7)
C11 0.0502(10) 0.1191(16) 0.0780(12) -0.0088(11) 0.0139(8) -0.0042(10)
C3 0.0464(10) 0.1059(15) 0.1014(14) 0.0015(12) 0.0171(9) -0.0063(10)
C10 0.0484(10) 0.1199(17) 0.0903(14) -0.0094(12) 0.0028(9) -0.0074(10)
C7 0.0493(11) 0.144(2) 0.0972(14) -0.0433(14) 0.0141(10) -0.0087(12)
C12 0.0482(12) 0.1030(17) 0.135(2) 0.0125(16) 0.0211(13) 0.0008(11)
C8 0.0564(12) 0.135(2) 0.1033(15) -0.0326(14) 0.0284(11) -0.0019(12)
C2 0.0471(11) 0.1217(19) 0.135(2) -0.0093(17) 0.0275(11) -0.0110(11)
C1 0.0397(10) 0.114(2) 0.170(3) -0.0142(18) 0.0179(13) 0.0050(11)
F1 0.0557(18) 0.312(12) 0.133(3) 0.027(6) 0.0419(18) 0.008(5)
F2 0.052(2) 0.141(4) 0.231(8) -0.034(3) 0.013(3) -0.0296(19)
F3 0.0520(17) 0.131(4) 0.202(5) 0.033(3) 0.012(3) 0.019(2)
F1A 0.056(3) 0.168(6) 0.230(12) 0.073(6) 0.047(5) -0.014(4)
F2A 0.048(3) 0.47(3) 0.125(4) 0.020(9) -0.015(2) -0.012(9)
F3A 0.063(4) 0.142(6) 0.47(3) -0.102(10) 0.088(9) 0.005(4)

loop_
_atom_type_symbol
_atom_type_description
_atom_type_scat_dispersion_real
_atom_type_scat_dispersion_imag
_atom_type_scat_source
C C 0.0181 0.0091 'International Tables Vol C Tables 4.2.6.8 and 6.1.1.4'
H H 0.0000 0.0000 'International Tables Vol C Tables 4.2.6.8 and 6.1.1.4'
F F 0.0727 0.0534 'International Tables Vol C Tables 4.2.6.8 and 6.1.1.4'
N N 0.0311 0.0180 'International Tables Vol C Tables 4.2.6.8 and 6.1.1.4'
S S 0.3331 0.5567 'International Tables Vol C Tables 4.2.6.8 and 6.1.1.4'

loop_
_geom_angle_atom_site_label_1
_geom_angle_atom_site_label_2
_geom_angle_atom_site_label_3
_geom_angle
_geom_angle_site_symmetry_1
_geom_angle_site_symmetry_3
_geom_angle_publ_flag
C6 N2 H2 117.1 . . ?
C5 N2 H2 117.1 . . ?
C5 N2 C6 125.73(16) . . ?
C4 N1 H1 125.5 . . ?
C1 N1 H1 125.5 . . ?
C1 N1 C4 109.0(2) . . ?
C11 C6 N2 119.02(17) . . ?
C7 C6 N2 121.08(17) . . ?
C7 C6 C11 119.87(18) . . ?
N1 C4 C5 120.45(19) . . ?
N1 C4 C3 106.62(17) . . ?
C3 C4 C5 132.92(18) . . ?
N2 C5 S1 122.93(13) . . ?
N2 C5 C4 115.40(17) . . ?
C4 C5 S1 121.66(14) . . ?
C10 C9 C12 120.88(19) . . ?
C8 C9 C10 119.27(18) . . ?
C8 C9 C12 119.9(2) . . ?
C6 C11 H11 120.2 . . ?
C6 C11 C10 119.6(2) . . ?
C10 C11 H11 120.2 . . ?
C4 C3 H3 126.0 . . ?
C4 C3 C2 107.9(2) . . ?
C2 C3 H3 126.0 . . ?
C9 C10 C11 120.52(19) . . ?
C9 C10 H10 119.7 . . ?
C11 C10 H10 119.7 . . ?
C6 C7 H7 119.8 . . ?
C6 C7 C8 120.4(2) . . ?
C8 C7 H7 119.8 . . ?
F1 C12 C9 116.0(3) . . ?
F2 C12 C9 112.4(3) . . ?
F2 C12 F1 105.6(6) . . ?
F3 C12 C9 113.9(3) . . ?
F3 C12 F1 107.2(5) . . ?
F3 C12 F2 100.2(4) . . ?
F1A C12 C9 109.9(4) . . ?
F1A C12 F2A 104.7(9) . . ?
F2A C12 C9 115.5(5) . . ?
F3A C12 C9 111.0(4) . . ?
F3A C12 F1A 104.5(8) . . ?
F3A C12 F2A 110.4(8) . . ?
C9 C8 C7 120.3(2) . . ?
C9 C8 H8 119.9 . . ?
C7 C8 H8 119.9 . . ?
C3 C2 H2A 126.4 . . ?
C1 C2 C3 107.1(2) . . ?
C1 C2 H2A 126.4 . . ?
N1 C1 H1A 125.4 . . ?
C2 C1 N1 109.3(2) . . ?
C2 C1 H1A 125.4 . . ?

loop_
_geom_bond_atom_site_label_1
_geom_bond_atom_site_label_2
_geom_bond_distance
_geom_bond_site_symmetry_2
_geom_bond_publ_flag
S1 C5 1.668(2) . ?
N2 H2 0.8600 . ?
N2 C6 1.429(2) . ?
N2 C5 1.340(2) . ?
N1 H1 0.8600 . ?
N1 C4 1.366(3) . ?
N1 C1 1.350(3) . ?
C6 C11 1.374(3) . ?
C6 C7 1.352(3) . ?
C4 C5 1.445(2) . ?
C4 C3 1.375(3) . ?
C9 C10 1.368(3) . ?
C9 C12 1.492(3) . ?
C9 C8 1.365(3) . ?
C11 H11 0.9300 . ?
C11 C10 1.376(3) . ?
C3 H3 0.9300 . ?
C3 C2 1.393(3) . ?
C10 H10 0.9300 . ?
C7 H7 0.9300 . ?
C7 C8 1.377(3) . ?
C12 F1 1.278(5) . ?
C12 F2 1.319(5) . ?
C12 F3 1.289(5) . ?
C12 F1A 1.289(6) . ?
C12 F2A 1.269(7) . ?
C12 F3A 1.302(6) . ?
C8 H8 0.9300 . ?
C2 H2A 0.9300 . ?
C2 C1 1.342(4) . ?
C1 H1A 0.9300 . ?

loop_
_geom_torsion_atom_site_label_1
_geom_torsion_atom_site_label_2
_geom_torsion_atom_site_label_3
_geom_torsion_atom_site_label_4
_geom_torsion
_geom_torsion_site_symmetry_1
_geom_torsion_site_symmetry_2
_geom_torsion_site_symmetry_3
_geom_torsion_site_symmetry_4
_geom_torsion_publ_flag
N2 C6 C11 C10 178.5(2) . . . . ?
N2 C6 C7 C8 -178.6(2) . . . . ?
N1 C4 C5 S1 -4.8(3) . . . . ?
N1 C4 C5 N2 176.05(18) . . . . ?
N1 C4 C3 C2 -0.5(3) . . . . ?
C6 N2 C5 S1 1.3(3) . . . . ?
C6 N2 C5 C4 -179.61(16) . . . . ?
C6 C11 C10 C9 0.0(4) . . . . ?
C6 C7 C8 C9 0.2(4) . . . . ?
C4 N1 C1 C2 -1.3(3) . . . . ?
C4 C3 C2 C1 -0.3(3) . . . . ?
C5 N2 C6 C11 116.4(2) . . . . ?
C5 N2 C6 C7 -65.6(3) . . . . ?
C5 C4 C3 C2 179.3(2) . . . . ?
C11 C6 C7 C8 -0.6(4) . . . . ?
C3 C4 C5 S1 175.48(19) . . . . ?
C3 C4 C5 N2 -3.7(3) . . . . ?
C3 C2 C1 N1 1.0(3) . . . . ?
C10 C9 C12 F1 -158.2(9) . . . . ?
C10 C9 C12 F2 -36.6(6) . . . . ?
C10 C9 C12 F3 76.6(6) . . . . ?
C10 C9 C12 F1A -114.2(8) . . . . ?
C10 C9 C12 F2A 3.9(13) . . . . ?
C10 C9 C12 F3A 130.6(14) . . . . ?
C10 C9 C8 C7 0.3(4) . . . . ?
C7 C6 C11 C10 0.5(4) . . . . ?
C12 C9 C10 C11 179.4(2) . . . . ?
C12 C9 C8 C7 -179.5(2) . . . . ?
C8 C9 C10 C11 -0.4(4) . . . . ?
C8 C9 C12 F1 21.6(9) . . . . ?
C8 C9 C12 F2 143.2(6) . . . . ?
C8 C9 C12 F3 -103.7(6) . . . . ?
C8 C9 C12 F1A 65.5(9) . . . . ?
C8 C9 C12 F2A -176.3(13) . . . . ?
C8 C9 C12 F3A -49.6(15) . . . . ?
C1 N1 C4 C5 -178.7(2) . . . . ?
C1 N1 C4 C3 1.1(3) . . . . ?
